data_2015219
loop_
_publ_author_name
'Bruno, Giuseppe'
'Nicol\'o, Francesco'
'Rotondo, Archimede'
'Cordaro, Massimiliano'
'Risitano, Francesco'
'Grassi, Giovanni'

_publ_section_title
;An unusual acid:
 (+-)-3-benzoyl-1,2-dimethyl-8a-phenyl-2-benzothieno[2,3-<i>b</i>]pyrrole-1,2-dicarboxylic
 anhydride
;
_journal_coeditor_code TA1509
_journal_issue 10
_journal_name_full 'Acta Crystallographica Section C'
_journal_page_first o610
_journal_page_last o612
_journal_paper_doi 10.1107/S010827010502874X
_journal_volume 61
_journal_year 2005
_chemical_formula_moiety 'C27 H21 N O4 S'
_chemical_formula_sum 'C27 H21 N O4 S'
_chemical_formula_weight 455.51
_chemical_name_systematic
;
(+-)-3-benzoyl-1,2-dimethyl-8a-phenyl-2-benzothieno[2,3-b]pyrrole-
1,2-dicarboxylic anhydride
;
_space_group_IT_number 2
_symmetry_cell_setting triclinic
_symmetry_space_group_name_Hall '-P 1'
_symmetry_space_group_name_H-M 'P -1'
_audit_creation_method 'WinGX routine CIF_UPDATE'
_cell_angle_alpha 97.658(3)
_cell_angle_beta 104.134(3)
_cell_angle_gamma 110.821(3)
_cell_formula_units_Z 2
_cell_length_a 8.6245(7)
_cell_length_b 11.6423(10)
_cell_length_c 13.1778(11)
_cell_measurement_reflns_used 4015
_cell_measurement_temperature 298(2)
_cell_measurement_theta_max 25
_cell_measurement_theta_min 2.58
_cell_volume 1163.44(17)
_computing_cell_refinement 'X8 APEX software (Bruker, 2000)'
_computing_data_collection 'X8 APEX software (Bruker, 2000)'
_computing_data_reduction 'SAINT (Bruker, 2000)'
_computing_molecular_graphics 'XPW (Bruker, 2000)'
_computing_publication_material 'WinGX (Farrugia, 1999)'
_computing_structure_refinement 'SHELXL97 (Sheldrick, 1997)'
_computing_structure_solution 'SIR97 (Altomare et al., 1999)'
_diffrn_measured_fraction_theta_full 0.981
_diffrn_measured_fraction_theta_max 0.981
_diffrn_measurement_device_type 'X8 CCD area detector'
_diffrn_measurement_method '\f and \w'
_diffrn_radiation_type MoK\a
_diffrn_radiation_wavelength 0.71073
_diffrn_reflns_av_R_equivalents 0.0397
_diffrn_reflns_limit_h_max 10
_diffrn_reflns_limit_h_min -10
_diffrn_reflns_limit_k_max 13
_diffrn_reflns_limit_k_min -13
_diffrn_reflns_limit_l_max 15
_diffrn_reflns_limit_l_min -15
_diffrn_reflns_number 17961
_diffrn_reflns_theta_full 25
_diffrn_reflns_theta_max 25
_diffrn_reflns_theta_min 2.58
_diffrn_standards_decay_% 0
_diffrn_standards_interval_count 0
_diffrn_standards_number 0
_exptl_absorpt_coefficient_mu 0.173
_exptl_absorpt_correction_T_max 0.95
_exptl_absorpt_correction_T_min 0.789
_exptl_absorpt_correction_type multi-scan
_exptl_absorpt_process_details '(SADABS; Sheldrick, 1996)'
_exptl_crystal_colour colourless
_exptl_crystal_density_diffrn 1.300
_exptl_crystal_density_method none
_exptl_crystal_description irregular
_exptl_crystal_F_000 476
_exptl_crystal_size_max 0.58
_exptl_crystal_size_mid 0.4
_exptl_crystal_size_min 0.32
_refine_diff_density_max 0.502
_refine_diff_density_min -0.33
_refine_ls_extinction_method none
_refine_ls_goodness_of_fit_ref 1.095
_refine_ls_hydrogen_treatment constr
_refine_ls_matrix_type full
_refine_ls_number_parameters 300
_refine_ls_number_reflns 4015
_refine_ls_number_restraints 0
_refine_ls_restrained_S_all 1.095
_refine_ls_R_factor_gt 0.0511
_refine_ls_shift/su_max 0.000
_refine_ls_structure_factor_coef Fsqd
_refine_ls_weighting_details 'calc w = 1/[\s^2^(Fo^2^)+(0.0886P)^2^+0.5138P] where P=(Fo^2^+2Fc^2^)/3'
_refine_ls_weighting_scheme calc
_refine_ls_wR_factor_ref 0.1619
_reflns_number_gt 3329
_reflns_number_total 4015
_reflns_threshold_expression I>2\s(I)
_cod_data_source_file ta1509.cif
_cod_data_source_block I
_cod_depositor_comments
;
The following automatic conversions were performed:
'_symmetry_cell_setting' value 'Triclinic' changed to 'triclinic'
according to '/home/saulius/struct/CIF-dictionaries/cif_core.dic'
dictionary named 'cif_core.dic' version 2.4.1 from 2010-06-29.

Automatic conversion script
Id: cif_fix_enum 1527 2010-12-29 10:47:43Z saulius 

The following automatic conversions were performed:

'_symmetry_cell_setting' value 'Triclinic' changed to 'triclinic'
according to /home/saulius/struct/CIF-dictionaries/cif_core.dic
dictionary named 'cif_core.dic' version 2.4.1 from 2010-06-29.

Automatic conversion script
Id: cif_fix_values 1715 2011-07-08 13:25:40Z adriana 
;
_cod_database_code 2015219
_cod_database_fobs_code 2015219

loop_
_symmetry_equiv_pos_as_xyz
'x, y, z'
'-x, -y, -z'

loop_
_atom_site_label
_atom_site_fract_x
_atom_site_fract_y
_atom_site_fract_z
_atom_site_U_iso_or_equiv
_atom_site_adp_type
_atom_site_calc_flag
_atom_site_refinement_flags
_atom_site_occupancy
_atom_site_disorder_assembly
_atom_site_disorder_group
_atom_site_type_symbol
O1 0.3141(2) 1.01106(18) 0.40812(14) 0.0580(5) Uani d . 1 . . O
O2 0.3207(2) 0.81060(18) 0.12190(14) 0.0538(5) Uani d . 1 . . O
O3 -0.1635(2) 0.8682(2) -0.00333(15) 0.0626(5) Uani d . 1 . . O
S1 -0.18367(8) 0.59086(6) 0.12573(5) 0.0511(2) Uani d . 1 . . S
C2 -0.1025(3) 0.7239(2) 0.25133(18) 0.0408(5) Uani d . 1 . . C
C3 0.0980(3) 0.7678(2) 0.28576(18) 0.0373(5) Uani d . 1 . . C
H3 0.1463 0.7995 0.3643 0.045 Uiso calc R 1 . . H
C4 0.1399(3) 0.6572(2) 0.25229(18) 0.0409(5) Uani d . 1 . . C
C5 0.2961(3) 0.6451(3) 0.2947(2) 0.0499(6) Uani d . 1 . . C
H5 0.3848 0.7072 0.3526 0.06 Uiso calc R 1 . . H
C6 0.3183(4) 0.5401(3) 0.2502(3) 0.0601(7) Uani d . 1 . . C
H6 0.4226 0.5317 0.2782 0.072 Uiso calc R 1 . . H
C7 0.1868(4) 0.4474(3) 0.1643(2) 0.0636(8) Uani d . 1 . . C
H7 0.2043 0.3778 0.1343 0.076 Uiso calc R 1 . . H
C8 0.0293(4) 0.4569(3) 0.1223(2) 0.0556(7) Uani d . 1 . . C
H8 -0.0598 0.3937 0.0653 0.067 Uiso calc R 1 . . H
C9 0.0072(3) 0.5622(2) 0.16688(19) 0.0442(5) Uani d . 1 . . C
C10 -0.1743(3) 0.6773(2) 0.34018(19) 0.0441(5) Uani d . 1 . . C
C11 -0.1997(4) 0.5576(3) 0.3555(2) 0.0603(7) Uani d . 1 . . C
H11 -0.182 0.5012 0.3073 0.072 Uiso calc R 1 . . H
C12 -0.2514(4) 0.5206(3) 0.4422(3) 0.0715(9) Uani d . 1 . . C
H12 -0.265 0.4406 0.4527 0.086 Uiso calc R 1 . . H
C13 -0.2823(4) 0.6011(3) 0.5119(2) 0.0680(8) Uani d . 1 . . C
H13 -0.318 0.5755 0.5693 0.082 Uiso calc R 1 . . H
C14 -0.2608(4) 0.7190(3) 0.4975(2) 0.0613(7) Uani d . 1 . . C
H14 -0.2848 0.7729 0.5441 0.074 Uiso calc R 1 . . H
C15 -0.2031(3) 0.7591(3) 0.4133(2) 0.0517(6) Uani d . 1 . . C
H15 -0.1838 0.8409 0.406 0.062 Uiso calc R 1 . . H
N16 -0.1325(2) 0.8329(2) 0.22964(16) 0.0447(5) Uani d . 1 . . N
C17 0.0002(3) 0.9113(2) 0.18809(18) 0.0406(5) Uani d . 1 . . C
C18 0.1634(3) 0.8811(2) 0.23085(17) 0.0373(5) Uani d . 1 . . C
C19 -0.3141(3) 0.8140(3) 0.1793(3) 0.0620(8) Uani d . 1 . . C
H19A -0.3574 0.7607 0.1077 0.093 Uiso calc R 1 . . H
H19B -0.3193 0.8944 0.1759 0.093 Uiso calc R 1 . . H
H19C -0.3844 0.7744 0.2214 0.093 Uiso calc R 1 . . H
C20 0.0251(3) 1.0489(3) 0.2171(2) 0.0546(6) Uani d . 1 . . C
H20A -0.079 1.0572 0.1791 0.082 Uiso calc R 1 . . H
H20B 0.1218 1.1008 0.1971 0.082 Uiso calc R 1 . . H
H20C 0.0483 1.0757 0.2933 0.082 Uiso calc R 1 . . H
C21 0.2046(3) 0.8390(2) 0.13019(18) 0.0412(5) Uani d . 1 . . C
O22 0.0807(2) 0.83481(17) 0.03821(12) 0.0481(4) Uani d . 1 . . O
C23 -0.0440(3) 0.8698(2) 0.06548(19) 0.0457(6) Uani d . 1 . . C
C24 0.3196(3) 0.9927(2) 0.31661(19) 0.0428(5) Uani d . 1 . . C
C25 0.4745(3) 1.0749(2) 0.2905(2) 0.0461(6) Uani d . 1 . . C
C26 0.6335(3) 1.1253(3) 0.3730(2) 0.0597(7) Uani d . 1 . . C
H26 0.6392 1.1055 0.4395 0.072 Uiso calc R 1 . . H
C27 0.7833(4) 1.2050(3) 0.3563(3) 0.0742(9) Uani d . 1 . . C
H27 0.8898 1.2379 0.4112 0.089 Uiso calc R 1 . . H
C28 0.7744(4) 1.2352(3) 0.2588(3) 0.0749(9) Uani d . 1 . . C
H28 0.8752 1.2885 0.2477 0.09 Uiso calc R 1 . . H
C29 0.6182(4) 1.1878(3) 0.1770(3) 0.0735(9) Uani d . 1 . . C
H29 0.6134 1.2102 0.1115 0.088 Uiso calc R 1 . . H
C30 0.4676(4) 1.1065(3) 0.1920(2) 0.0589(7) Uani d . 1 . . C
H30 0.3621 1.0732 0.1362 0.071 Uiso calc R 1 . . H

loop_
_atom_site_aniso_label
_atom_site_aniso_U_11
_atom_site_aniso_U_22
_atom_site_aniso_U_33
_atom_site_aniso_U_12
_atom_site_aniso_U_13
_atom_site_aniso_U_23
O1 0.0573(11) 0.0605(11) 0.0448(10) 0.0123(9) 0.0134(8) 0.0139(8)
O2 0.0478(10) 0.0709(12) 0.0598(11) 0.0329(9) 0.0254(8) 0.0295(9)
O3 0.0476(10) 0.0881(14) 0.0542(11) 0.0294(10) 0.0068(8) 0.0361(10)
S1 0.0407(4) 0.0575(4) 0.0474(4) 0.0153(3) 0.0070(3) 0.0137(3)
C2 0.0292(11) 0.0508(13) 0.0462(12) 0.0156(10) 0.0144(9) 0.0208(10)
C3 0.0302(11) 0.0435(12) 0.0401(11) 0.0137(10) 0.0111(9) 0.0196(9)
C4 0.0392(12) 0.0450(13) 0.0455(12) 0.0169(11) 0.0181(10) 0.0250(10)
C5 0.0425(13) 0.0550(15) 0.0623(15) 0.0227(12) 0.0195(11) 0.0323(12)
C6 0.0603(17) 0.0699(19) 0.080(2) 0.0419(16) 0.0365(15) 0.0437(16)
C7 0.088(2) 0.0638(18) 0.0697(18) 0.0471(18) 0.0433(17) 0.0333(15)
C8 0.0707(18) 0.0521(15) 0.0507(14) 0.0242(14) 0.0277(13) 0.0197(12)
C9 0.0455(13) 0.0473(13) 0.0437(12) 0.0157(11) 0.0197(10) 0.0219(10)
C10 0.0323(12) 0.0537(14) 0.0496(13) 0.0158(11) 0.0155(10) 0.0230(11)
C11 0.0642(17) 0.0620(17) 0.0738(18) 0.0297(15) 0.0392(15) 0.0333(14)
C12 0.076(2) 0.072(2) 0.088(2) 0.0306(17) 0.0462(18) 0.0493(17)
C13 0.0550(17) 0.092(2) 0.0594(17) 0.0205(16) 0.0275(14) 0.0363(16)
C14 0.0496(15) 0.080(2) 0.0474(14) 0.0175(14) 0.0183(12) 0.0126(13)
C15 0.0425(14) 0.0572(15) 0.0531(14) 0.0157(12) 0.0160(11) 0.0172(12)
N16 0.0322(10) 0.0567(12) 0.0570(12) 0.0234(9) 0.0178(9) 0.0288(10)
C17 0.0341(12) 0.0486(13) 0.0441(12) 0.0198(10) 0.0114(9) 0.0198(10)
C18 0.0312(11) 0.0428(12) 0.0406(11) 0.0155(10) 0.0103(9) 0.0190(9)
C19 0.0362(13) 0.084(2) 0.0808(19) 0.0311(14) 0.0205(13) 0.0431(16)
C20 0.0507(15) 0.0538(15) 0.0670(16) 0.0286(13) 0.0165(12) 0.0225(12)
C21 0.0371(12) 0.0447(13) 0.0441(12) 0.0151(11) 0.0137(10) 0.0209(10)
O22 0.0441(9) 0.0626(11) 0.0401(9) 0.0227(8) 0.0112(7) 0.0205(7)
C23 0.0381(13) 0.0530(14) 0.0485(13) 0.0175(11) 0.0121(10) 0.0260(11)
C24 0.0377(12) 0.0439(13) 0.0457(13) 0.0161(11) 0.0078(10) 0.0184(10)
C25 0.0376(12) 0.0446(13) 0.0537(14) 0.0137(11) 0.0095(10) 0.0215(11)
C26 0.0428(15) 0.0609(16) 0.0636(17) 0.0139(13) 0.0049(12) 0.0187(13)
C27 0.0374(15) 0.0683(19) 0.098(2) 0.0072(14) 0.0104(15) 0.0197(17)
C28 0.0510(18) 0.0559(18) 0.120(3) 0.0129(15) 0.0377(18) 0.0325(18)
C29 0.073(2) 0.0675(19) 0.096(2) 0.0266(17) 0.0408(19) 0.0509(18)
C30 0.0480(15) 0.0614(16) 0.0684(17) 0.0179(13) 0.0152(13) 0.0372(14)

loop_
_atom_type_symbol
_atom_type_description
_atom_type_scat_dispersion_real
_atom_type_scat_dispersion_imag
_atom_type_scat_source
C C 0.0033 0.0016 'International Tables Vol C Tables 4.2.6.8 and 6.1.1.4'
H H 0 0 'International Tables Vol C Tables 4.2.6.8 and 6.1.1.4'
N N 0.0061 0.0033 'International Tables Vol C Tables 4.2.6.8 and 6.1.1.4'
O O 0.0106 0.006 'International Tables Vol C Tables 4.2.6.8 and 6.1.1.4'
S S 0.1246 0.1234 'International Tables Vol C Tables 4.2.6.8 and 6.1.1.4'

loop_
_geom_angle_atom_site_label_1
_geom_angle_atom_site_label_2
_geom_angle_atom_site_label_3
_geom_angle
_geom_angle_publ_flag
C9 S1 C2 91.48(10) yes
N16 C2 C10 112.05(19) ?
N16 C2 C3 104.92(18) ?
C10 C2 C3 110.96(17) ?
N16 C2 S1 113.17(15) ?
C10 C2 S1 111.59(16) ?
C3 C2 S1 103.63(15) ?
C4 C3 C2 108.84(18) ?
C4 C3 C18 115.16(17) ?
C2 C3 C18 104.73(16) ?
C4 C3 H3 109.3 ?
C2 C3 H3 109.3 ?
C18 C3 H3 109.3 ?
C5 C4 C9 119.5(2) ?
C5 C4 C3 126.6(2) ?
C9 C4 C3 113.9(2) ?
C6 C5 C4 119.5(3) ?
C6 C5 H5 120.3 ?
C4 C5 H5 120.3 ?
C5 C6 C7 120.5(3) ?
C5 C6 H6 119.7 ?
C7 C6 H6 119.7 ?
C6 C7 C8 120.7(3) ?
C6 C7 H7 119.6 ?
C8 C7 H7 119.6 ?
C9 C8 C7 118.7(3) ?
C9 C8 H8 120.7 ?
C7 C8 H8 120.7 ?
C8 C9 C4 121.0(2) ?
C8 C9 S1 125.5(2) ?
C4 C9 S1 113.49(18) ?
C11 C10 C15 118.2(2) ?
C11 C10 C2 121.5(2) ?
C15 C10 C2 120.1(2) ?
C10 C11 C12 120.7(3) ?
C10 C11 H11 119.6 ?
C12 C11 H11 119.6 ?
C13 C12 C11 120.3(3) ?
C13 C12 H12 119.9 ?
C11 C12 H12 119.9 ?
C12 C13 C14 120.1(3) ?
C12 C13 H13 120 ?
C14 C13 H13 120 ?
C13 C14 C15 120.3(3) ?
C13 C14 H14 119.8 ?
C15 C14 H14 119.8 ?
C14 C15 C10 120.4(3) ?
C14 C15 H15 119.8 ?
C10 C15 H15 119.8 ?
C2 N16 C17 111.22(17) yes
C2 N16 C19 117.0(2) yes
C17 N16 C19 117.56(18) yes
N16 C17 C20 110.25(19) ?
N16 C17 C23 113.37(19) ?
C20 C17 C23 108.22(19) ?
N16 C17 C18 105.35(16) ?
C20 C17 C18 117.16(19) ?
C23 C17 C18 102.43(17) ?
C21 C18 C24 113.68(18) ?
C21 C18 C17 104.54(17) ?
C24 C18 C17 113.78(18) ?
C21 C18 C3 111.42(18) ?
C24 C18 C3 108.37(17) ?
C17 C18 C3 104.70(16) ?
N16 C19 H19A 109.5 ?
N16 C19 H19B 109.5 ?
H19A C19 H19B 109.5 ?
N16 C19 H19C 109.5 ?
H19A C19 H19C 109.5 ?
H19B C19 H19C 109.5 ?
C17 C20 H20A 109.5 ?
C17 C20 H20B 109.5 ?
H20A C20 H20B 109.5 ?
C17 C20 H20C 109.5 ?
H20A C20 H20C 109.5 ?
H20B C20 H20C 109.5 ?
O2 C21 O22 119.7(2) ?
O2 C21 C18 129.6(2) ?
O22 C21 C18 110.65(18) ?
C23 O22 C21 110.53(18) ?
O3 C23 O22 119.9(2) ?
O3 C23 C17 128.5(2) ?
O22 C23 C17 111.48(18) ?
O1 C24 C25 119.9(2) ?
O1 C24 C18 117.7(2) ?
C25 C24 C18 122.4(2) ?
C30 C25 C26 119.3(2) ?
C30 C25 C24 124.3(2) ?
C26 C25 C24 116.4(2) ?
C27 C26 C25 120.2(3) ?
C27 C26 H26 119.9 ?
C25 C26 H26 119.9 ?
C28 C27 C26 119.8(3) ?
C28 C27 H27 120.1 ?
C26 C27 H27 120.1 ?
C27 C28 C29 120.8(3) ?
C27 C28 H28 119.6 ?
C29 C28 H28 119.6 ?
C28 C29 C30 120.1(3) ?
C28 C29 H29 120 ?
C30 C29 H29 120 ?
C29 C30 C25 119.9(3) ?
C29 C30 H30 120.1 ?
C25 C30 H30 120.1 ?

loop_
_geom_bond_atom_site_label_1
_geom_bond_atom_site_label_2
_geom_bond_site_symmetry_2
_geom_bond_distance
_geom_bond_publ_flag
O1 C24 . 1.212(3) yes
O2 C21 . 1.185(3) yes
O3 C23 . 1.188(3) yes
S1 C9 . 1.765(2) yes
S1 C2 . 1.900(2) yes
C2 N16 . 1.432(3) ?
C2 C10 . 1.528(3) ?
C2 C3 . 1.544(3) ?
C3 C4 . 1.497(3) ?
C3 C18 . 1.583(3) yes
C3 H3 . 0.98 ?
C4 C5 . 1.391(3) ?
C4 C9 . 1.393(3) ?
C5 C6 . 1.380(4) ?
C5 H5 . 0.93 ?
C6 C7 . 1.382(5) ?
C6 H6 . 0.93 ?
C7 C8 . 1.386(4) ?
C7 H7 . 0.93 ?
C8 C9 . 1.384(4) ?
C8 H8 . 0.93 ?
C10 C11 . 1.382(4) ?
C10 C15 . 1.392(4) ?
C11 C12 . 1.390(4) ?
C11 H11 . 0.93 ?
C12 C13 . 1.364(5) ?
C12 H12 . 0.93 ?
C13 C14 . 1.364(5) ?
C13 H13 . 0.93 ?
C14 C15 . 1.391(4) ?
C14 H14 . 0.93 ?
C15 H15 . 0.93 ?
N16 C17 . 1.463(3) ?
N16 C19 . 1.466(3) ?
C17 C20 . 1.521(3) ?
C17 C23 . 1.533(3) ?
C17 C18 . 1.562(3) ?
C18 C21 . 1.518(3) ?
C18 C24 . 1.550(3) ?
C19 H19A . 0.96 ?
C19 H19B . 0.96 ?
C19 H19C . 0.96 ?
C20 H20A . 0.96 ?
C20 H20B . 0.96 ?
C20 H20C . 0.96 ?
C21 O22 . 1.389(3) ?
O22 C23 . 1.383(3) ?
C24 C25 . 1.491(3) yes
C25 C30 . 1.389(4) ?
C25 C26 . 1.392(4) ?
C26 C27 . 1.386(4) ?
C26 H26 . 0.93 ?
C27 C28 . 1.368(5) ?
C27 H27 . 0.93 ?
C28 C29 . 1.372(5) ?
C28 H28 . 0.93 ?
C29 C30 . 1.387(4) ?
C29 H29 . 0.93 ?
C30 H30 . 0.93 ?

loop_
_geom_hbond_atom_site_label_D
_geom_hbond_atom_site_label_H
_geom_hbond_atom_site_label_A
_geom_hbond_site_symmetry_A
_geom_hbond_distance_DH
_geom_hbond_distance_HA
_geom_hbond_distance_DA
_geom_hbond_angle_DHA
C30 H30 O3 2_575 0.93 2.48 3.272(3) 143
C26 H26 O1 2_676 0.93 2.60 3.484(3) 159

loop_
_geom_torsion_atom_site_label_1
_geom_torsion_atom_site_label_2
_geom_torsion_atom_site_label_3
_geom_torsion_atom_site_label_4
_geom_torsion
_geom_torsion_publ_flag
C9 S1 C2 N16 137.23(16) ?
C9 S1 C2 C10 -95.29(16) ?
C9 S1 C2 C3 24.17(15) ?
N16 C2 C3 C4 -149.03(18) ?
C10 C2 C3 C4 89.8(2) ?
S1 C2 C3 C4 -30.11(19) ?
N16 C2 C3 C18 -25.4(2) ?
C10 C2 C3 C18 -146.57(19) ?
S1 C2 C3 C18 93.55(17) ?
C2 C3 C4 C5 -159.0(2) ?
C18 C3 C4 C5 83.8(3) ?
C2 C3 C4 C9 23.8(2) ?
C18 C3 C4 C9 -93.4(2) ?
C9 C4 C5 C6 1.2(3) ?
C3 C4 C5 C6 -175.9(2) ?
C4 C5 C6 C7 -0.1(4) ?
C5 C6 C7 C8 -1.0(4) ?
C6 C7 C8 C9 1.1(4) ?
C7 C8 C9 C4 0.0(4) ?
C7 C8 C9 S1 -179.37(19) ?
C5 C4 C9 C8 -1.1(3) ?
C3 C4 C9 C8 176.3(2) ?
C5 C4 C9 S1 178.33(17) ?
C3 C4 C9 S1 -4.3(2) ?
C2 S1 C9 C8 166.9(2) ?
C2 S1 C9 C4 -12.49(18) ?
N16 C2 C10 C11 163.5(2) ?
C3 C2 C10 C11 -79.6(3) ?
S1 C2 C10 C11 35.4(3) ?
N16 C2 C10 C15 -21.5(3) ?
C3 C2 C10 C15 95.4(2) ?
S1 C2 C10 C15 -149.59(19) ?
C15 C10 C11 C12 -0.5(4) ?
C2 C10 C11 C12 174.6(3) ?
C10 C11 C12 C13 1.7(5) ?
C11 C12 C13 C14 -0.7(5) ?
C12 C13 C14 C15 -1.6(4) ?
C13 C14 C15 C10 2.9(4) ?
C11 C10 C15 C14 -1.8(4) ?
C2 C10 C15 C14 -177.0(2) ?
C10 C2 N16 C17 152.47(19) ?
C3 C2 N16 C17 32.0(2) ?
S1 C2 N16 C17 -80.3(2) yes
C10 C2 N16 C19 -68.5(3) ?
C3 C2 N16 C19 171.0(2) ?
S1 C2 N16 C19 58.8(2) ?
C2 N16 C17 C20 -152.0(2) ?
C19 N16 C17 C20 69.2(3) ?
C2 N16 C17 C23 86.5(2) yes
C19 N16 C17 C23 -52.3(3) ?
C2 N16 C17 C18 -24.7(2) ?
C19 N16 C17 C18 -163.5(2) ?
N16 C17 C18 C21 124.21(19) ?
C20 C17 C18 C21 -112.8(2) ?
C23 C17 C18 C21 5.4(2) ?
N16 C17 C18 C24 -111.2(2) ?
C20 C17 C18 C24 11.8(3) ?
C23 C17 C18 C24 130.00(19) ?
N16 C17 C18 C3 6.9(2) ?
C20 C17 C18 C3 129.9(2) ?
C23 C17 C18 C3 -111.85(19) ?
C4 C3 C18 C21 18.0(2) ?
C2 C3 C18 C21 -101.5(2) ?
C4 C3 C18 C24 -107.8(2) ?
C2 C3 C18 C24 132.71(19) ?
C4 C3 C18 C17 130.45(19) ?
C2 C3 C18 C17 10.9(2) ?
C24 C18 C21 O2 52.4(3) ?
C17 C18 C21 O2 177.0(2) ?
C3 C18 C21 O2 -70.4(3) ?
C24 C18 C21 O22 -128.18(19) ?
C17 C18 C21 O22 -3.5(2) ?
C3 C18 C21 O22 109.0(2) ?
O2 C21 O22 C23 179.3(2) ?
C18 C21 O22 C23 -0.2(3) ?
C21 O22 C23 O3 -177.8(2) ?
C21 O22 C23 C17 4.1(3) ?
N16 C17 C23 O3 63.2(3) ?
C20 C17 C23 O3 -59.4(3) ?
C18 C17 C23 O3 176.2(3) ?
N16 C17 C23 O22 -119.0(2) ?
C20 C17 C23 O22 118.4(2) ?
C18 C17 C23 O22 -6.0(2) ?
C21 C18 C24 O1 -161.6(2) ?
C17 C18 C24 O1 78.8(3) ?
C3 C18 C24 O1 -37.2(3) ?
C21 C18 C24 C25 17.3(3) ?
C17 C18 C24 C25 -102.2(2) ?
C3 C18 C24 C25 141.8(2) ?
O1 C24 C25 C30 -147.8(3) yes
C18 C24 C25 C30 33.2(4) ?
O1 C24 C25 C26 30.0(3) yes
C18 C24 C25 C26 -149.0(2) ?
C30 C25 C26 C27 -0.7(4) ?
C24 C25 C26 C27 -178.6(3) ?
C25 C26 C27 C28 0.7(5) ?
C26 C27 C28 C29 0.2(5) ?
C27 C28 C29 C30 -1.2(5) ?
C28 C29 C30 C25 1.1(5) ?
C26 C25 C30 C29 -0.2(4) ?
C24 C25 C30 C29 177.5(3) ?
